data_8104168
loop_
_publ_author_name
'Rau, F.'
'Klement, U.'
'Range, K.J.'

_publ_section_title
;
 Crystal structure of trans-diaquatetrachloroplatinum(IV) trihydrate, Pt
 (H2 O)2 Cl4 (H2 O)3
;
_journal_name_full 'Zeitschrift fuer Kristallographie (149,1979-)'
_journal_page_first 606
_journal_page_last 606
_journal_volume 210
_journal_year 1995
_chemical_formula_sum 'Cl4 H10 O5 Pt'
_chemical_name_systematic '(Pt (H2 O)2 Cl4) (H2 O)3'
_space_group_IT_number 9
_symmetry_space_group_name_Hall 'C -2yc'
_symmetry_space_group_name_H-M 'C 1 c 1'
_cell_angle_alpha 90
_cell_angle_beta 101.96
_cell_angle_gamma 90
_cell_formula_units_Z 4
_cell_length_a 7.86
_cell_length_b 11.386
_cell_length_c 11.292
_cell_volume 988.629
_citation_journal_id_ASTM ZEKRDZ
_cod_data_source_file Rau_ZEKRDZ_1995_1820.cif
_cod_data_source_block H10Cl4O5Pt1
_cod_original_cell_volume 988.6289
_cod_original_formula_sum 'H10 Cl4 O5 Pt1'
_cod_database_code 8104168

loop_
_symmetry_equiv_pos_as_xyz
x,y,z
x,-y,z+1/2
x+1/2,y+1/2,z
x+1/2,-y+1/2,z+1/2

loop_
_atom_site_label
_atom_site_type_symbol
_atom_site_fract_x
_atom_site_fract_y
_atom_site_fract_z
_atom_site_occupancy
_atom_site_U_iso_or_equiv
O2 O-2 0.5092 0.1531 0.1049 1 0.0
O1 O-2 0.032 0.1879 0.804 1 0.0
Cl3 Cl-1 0.0004 0.0311 0.139 1 0.0
Pt1 Pt+4 0 0.16702 0.62 1 0.0
O5 O-2 0.7606 0.1453 0.8994 1 0.0
O4 O-2 0.5479 0.0503 0.3195 1 0.0
Cl1 Cl-1 0.2989 0.1646 0.6416 1 0.0
Cl4 Cl-1 0.9661 0.1533 0.4163 1 0.0
Cl2 Cl-1 0.7019 0.1758 0.6003 1 0.0
O3 O-2 0.2854 0.0474 0.9273 1 0.0
